data_4031994
loop_
_publ_author_name
'Liang, Xiaofei'
'Gopalaswamy, Ramesh'
'Navas, 3rd, Frank'
'Toone, Eric J.'
'Zhou, Pei'

_publ_section_title
;
 A Scalable Synthesis of the Difluoromethyl-allo-threonyl
 Hydroxamate-Based LpxC Inhibitor LPC-058.
;
_journal_issue 10
_journal_name_full 'The Journal of organic chemistry'
_journal_page_first 4393
_journal_page_last 4398
_journal_paper_doi 10.1021/acs.joc.6b00589
_journal_volume 81
_journal_year 2016
_chemical_absolute_configuration ad
_chemical_formula_sum 'C16 H27 F2 N O7 S'
_chemical_formula_weight 415.45
_chemical_name_common XFL-13-32
_space_group_crystal_system orthorhombic
_space_group_IT_number 19
_space_group_name_Hall 'P 2ac 2ab'
_space_group_name_H-M_alt 'P 21 21 21'
_symmetry_space_group_name_Hall 'P 2ac 2ab'
_symmetry_space_group_name_H-M 'P 21 21 21'
_atom_sites_solution_hydrogens geom
_atom_sites_solution_primary direct
_atom_sites_solution_secondary difmap
_cell_angle_alpha 90
_cell_angle_beta 90
_cell_angle_gamma 90
_cell_formula_units_Z 4
_cell_length_a 6.3347(2)
_cell_length_b 12.7819(4)
_cell_length_c 22.8824(7)
_cell_measurement_reflns_used 4987
_cell_measurement_temperature 296
_cell_measurement_theta_max 26.7403
_cell_measurement_theta_min 2.3893
_cell_volume 1852.78(10)
_computing_cell_refinement 'SAINT V7.68A (Bruker AXS Inc., 2009)'
_computing_data_collection 'Bruker Instrument Service v2012.12.0.3'
_computing_data_reduction 'SAINT V7.68A (Bruker AXS Inc., 2009)'
_computing_structure_refinement
;
XL, G.M. Sheldrick, Acta Cryst.
(2008). A64, 112-122
;
_computing_structure_solution 'SHELXS-97 (Sheldrick, 2008)'
_diffrn_ambient_temperature 296
_diffrn_detector_area_resol_mean 8.3333
_diffrn_measured_fraction_theta_full 0.996
_diffrn_measured_fraction_theta_max 0.996
_diffrn_measurement_device_type 'Bruker-Nonius X8 Kappa APEX II'
_diffrn_measurement_method 'phi and omega scans'
_diffrn_radiation_monochromator graphite
_diffrn_radiation_type MoK\a
_diffrn_radiation_wavelength 0.71073
_diffrn_reflns_av_R_equivalents 0.0606
_diffrn_reflns_av_sigmaI/netI 0.0357
_diffrn_reflns_limit_h_max 8
_diffrn_reflns_limit_h_min -8
_diffrn_reflns_limit_k_max 16
_diffrn_reflns_limit_k_min -16
_diffrn_reflns_limit_l_max 29
_diffrn_reflns_limit_l_min -26
_diffrn_reflns_number 27049
_diffrn_reflns_theta_full 27.40
_diffrn_reflns_theta_max 27.40
_diffrn_reflns_theta_min 1.78
_diffrn_source 'fine-focus sealed tube'
_exptl_absorpt_coefficient_mu 0.234
_exptl_absorpt_correction_T_max 0.75
_exptl_absorpt_correction_T_min 0.64
_exptl_absorpt_correction_type multi-scan
_exptl_absorpt_process_details 'SADABS V2008/1 (Bruker AXS Inc.)'
_exptl_crystal_colour colourless
_exptl_crystal_density_diffrn 1.489
_exptl_crystal_density_method 'not measured'
_exptl_crystal_description rod
_exptl_crystal_F_000 880
_exptl_crystal_size_max 0.340
_exptl_crystal_size_mid 0.070
_exptl_crystal_size_min 0.070
_refine_diff_density_max 0.286
_refine_diff_density_min -0.278
_refine_ls_abs_structure_details 'Flack H D (1983), Acta Cryst. A39, 876-881'
_refine_ls_abs_structure_Flack -0.03(6)
_refine_ls_extinction_method none
_refine_ls_goodness_of_fit_ref 1.024
_refine_ls_hydrogen_treatment constr
_refine_ls_matrix_type full
_refine_ls_number_parameters 250
_refine_ls_number_reflns 4195
_refine_ls_number_restraints 0
_refine_ls_restrained_S_all 1.024
_refine_ls_R_factor_all 0.0379
_refine_ls_R_factor_gt 0.0303
_refine_ls_shift/su_max 0.001
_refine_ls_shift/su_mean 0.000
_refine_ls_structure_factor_coef Fsqd
_refine_ls_weighting_details 'calc w=1/[\s^2^(Fo^2^)+(0.0372P)^2^+0.2708P] where P=(Fo^2^+2Fc^2^)/3'
_refine_ls_weighting_scheme calc
_refine_ls_wR_factor_gt 0.0676
_refine_ls_wR_factor_ref 0.0708
_reflns_number_gt 3755
_reflns_number_total 4195
_reflns_threshold_expression >2sigma(I)
_cod_data_source_file jo6b00589_si_002.cif
_cod_data_source_block I
_cod_database_code 4031994

loop_
_space_group_symop_operation_xyz
'x, y, z'
'x+1/2, -y+1/2, -z'
'-x, y+1/2, -z+1/2'
'-x+1/2, -y, z+1/2'

loop_
_atom_site_type_symbol
_atom_site_label
_atom_site_fract_x
_atom_site_fract_y
_atom_site_fract_z
_atom_site_U_iso_or_equiv
_atom_site_adp_type
_atom_site_calc_flag
_atom_site_refinement_flags
_atom_site_occupancy
S S1 0.57368(7) 0.28632(3) 0.593476(18) 0.01258(9) Uani d . 1
F F1 -0.34399(17) 0.61596(9) 0.50106(5) 0.0254(3) Uani d . 1
F F2 -0.18999(18) 0.74054(8) 0.54991(5) 0.0229(3) Uani d . 1
O O2 0.3185(2) 0.46397(11) 0.46531(5) 0.0177(3) Uani d . 1
O O1 0.0331(2) 0.52411(11) 0.41729(5) 0.0217(3) Uani d . 1
O O3 -0.1588(2) 0.54708(10) 0.60399(5) 0.0166(3) Uani d . 1
H H3 -0.2563 0.506 0.5944 0.025 Uiso calc R 1
O O4 0.5022(2) 0.23812(10) 0.53919(5) 0.0178(3) Uani d . 1
O O5 0.79407(19) 0.26702(10) 0.60725(5) 0.0173(3) Uani d . 1
O O6 0.52121(18) 0.39834(9) 0.59501(5) 0.0151(3) Uani d . 1
O O7 0.1456(2) 0.39524(11) 0.68299(5) 0.0190(3) Uani d . 1
N N1 0.1034(2) 0.39000(12) 0.55284(6) 0.0134(3) Uani d . 1
H H1A 0.109 0.3291 0.5323 0.02 Uiso calc R 1
H H1B 0.0303 0.3796 0.5866 0.02 Uiso calc R 1
H H1C 0.2368 0.4115 0.5614 0.02 Uiso calc R 1
C C6 0.1709(3) 0.61763(15) 0.57648(8) 0.0175(4) Uani d . 1
H H6A 0.1432 0.6835 0.597 0.026 Uiso calc R 1
H H6B 0.265 0.6307 0.5433 0.026 Uiso calc R 1
H H6C 0.2381 0.5681 0.6034 0.026 Uiso calc R 1
C C3 -0.0366(3) 0.57184(14) 0.55446(7) 0.0137(4) Uani d . 1
C C2 -0.0039(3) 0.47109(14) 0.51737(7) 0.0129(3) Uani d . 1
H H2 -0.1469 0.4436 0.5069 0.015 Uiso calc R 1
C C1 0.1164(3) 0.48935(14) 0.46034(7) 0.0145(4) Uani d . 1
C C5 0.4438(3) 0.47617(16) 0.41256(8) 0.0223(4) Uani d . 1
H H5A 0.3845 0.4325 0.3814 0.033 Uiso calc R 1
H H5B 0.5895 0.4546 0.4204 0.033 Uiso calc R 1
H H5C 0.4418 0.5496 0.4003 0.033 Uiso calc R 1
C C4 -0.1512(3) 0.65310(15) 0.51709(8) 0.0176(4) Uani d . 1
H H4 -0.0655 0.6712 0.4818 0.021 Uiso calc R 1
C C15 0.5328(3) 0.10401(16) 0.76838(8) 0.0212(4) Uani d . 1
H H15A 0.5015 0.0648 0.8041 0.032 Uiso calc R 1
H H15B 0.6728 0.1361 0.7717 0.032 Uiso calc R 1
H H15C 0.5306 0.0564 0.7348 0.032 Uiso calc R 1
C C14 0.3674(3) 0.18913(14) 0.75983(7) 0.0152(4) Uani d . 1
C C8 0.4204(3) 0.26782(13) 0.70934(7) 0.0126(3) Uani d . 1
C C7 0.4188(3) 0.22209(14) 0.64789(7) 0.0131(3) Uani d . 1
H H7A 0.2707 0.2207 0.6341 0.016 Uiso calc R 1
H H7B 0.4673 0.1486 0.6505 0.016 Uiso calc R 1
C C11 0.3733(3) 0.27457(15) 0.80815(7) 0.0172(4) Uani d . 1
H H11 0.3445 0.2483 0.8485 0.021 Uiso calc R 1
C C12 0.5950(3) 0.32275(16) 0.79960(7) 0.0184(4) Uani d . 1
H H12A 0.7045 0.2803 0.8194 0.022 Uiso calc R 1
H H12B 0.6005 0.3952 0.8148 0.022 Uiso calc R 1
C C13 0.6246(3) 0.32071(14) 0.73215(7) 0.0146(4) Uani d . 1
H H13A 0.639 0.3925 0.7164 0.017 Uiso calc R 1
H H13B 0.751 0.2796 0.7212 0.017 Uiso calc R 1
C C10 0.2149(3) 0.35560(16) 0.78572(7) 0.0192(4) Uani d . 1
H H10A 0.0687 0.3372 0.7971 0.023 Uiso calc R 1
H H10B 0.2484 0.4265 0.8004 0.023 Uiso calc R 1
C C9 0.2456(3) 0.34845(14) 0.71963(7) 0.0134(4) Uani d . 1
C C16 0.1525(3) 0.13542(16) 0.75224(8) 0.0197(4) Uani d . 1
H H16A 0.1599 0.0857 0.7197 0.03 Uiso calc R 1
H H16B 0.0444 0.1883 0.744 0.03 Uiso calc R 1
H H16C 0.1159 0.098 0.7882 0.03 Uiso calc R 1

loop_
_atom_site_aniso_label
_atom_site_aniso_U_11
_atom_site_aniso_U_22
_atom_site_aniso_U_33
_atom_site_aniso_U_12
_atom_site_aniso_U_13
_atom_site_aniso_U_23
S1 0.01235(18) 0.0137(2) 0.01169(17) -0.00043(17) 0.00151(16) -0.00052(16)
F1 0.0186(5) 0.0249(6) 0.0328(6) 0.0038(5) -0.0080(5) -0.0004(5)
F2 0.0290(6) 0.0152(6) 0.0245(5) 0.0054(5) 0.0033(5) -0.0017(4)
O2 0.0152(6) 0.0237(7) 0.0144(6) -0.0016(6) 0.0024(5) 0.0014(5)
O1 0.0252(7) 0.0261(8) 0.0139(6) 0.0049(6) -0.0014(5) 0.0034(5)
O3 0.0185(6) 0.0180(7) 0.0133(6) -0.0035(5) 0.0028(5) -0.0014(5)
O4 0.0201(6) 0.0196(7) 0.0138(6) -0.0019(5) 0.0017(5) -0.0039(5)
O5 0.0130(6) 0.0200(7) 0.0188(6) 0.0020(5) 0.0039(5) 0.0009(5)
O6 0.0144(6) 0.0125(6) 0.0184(6) -0.0005(5) -0.0002(5) 0.0008(5)
O7 0.0162(6) 0.0209(7) 0.0199(6) 0.0034(6) -0.0005(5) 0.0024(5)
N1 0.0133(7) 0.0134(8) 0.0136(6) 0.0012(6) 0.0009(6) 0.0004(6)
C6 0.0161(9) 0.0168(9) 0.0196(9) -0.0023(8) -0.0022(7) -0.0029(7)
C3 0.0160(9) 0.0124(9) 0.0126(8) -0.0009(7) 0.0009(7) -0.0016(7)
C2 0.0119(8) 0.0134(9) 0.0133(8) 0.0002(7) -0.0016(6) 0.0000(7)
C1 0.0197(10) 0.0105(9) 0.0131(8) -0.0021(7) -0.0003(7) -0.0020(6)
C5 0.0199(9) 0.0308(11) 0.0160(8) -0.0049(9) 0.0045(8) 0.0004(8)
C4 0.0175(9) 0.0163(9) 0.0191(8) 0.0019(8) -0.0002(7) -0.0008(7)
C15 0.0210(10) 0.0179(10) 0.0248(9) -0.0004(8) -0.0015(8) 0.0066(8)
C14 0.0131(9) 0.0168(9) 0.0158(8) 0.0000(7) -0.0007(6) 0.0040(7)
C8 0.0135(8) 0.0127(9) 0.0115(7) -0.0007(7) -0.0001(6) 0.0002(6)
C7 0.0128(8) 0.0111(8) 0.0153(7) -0.0023(8) 0.0022(7) -0.0009(7)
C11 0.0178(9) 0.0226(10) 0.0112(7) -0.0017(8) 0.0022(6) 0.0026(7)
C12 0.0177(9) 0.0226(10) 0.0149(8) -0.0027(8) -0.0020(7) -0.0010(7)
C13 0.0127(9) 0.0154(9) 0.0156(8) -0.0014(7) 0.0002(6) 0.0007(7)
C10 0.0181(10) 0.0228(11) 0.0168(8) 0.0020(8) 0.0042(7) -0.0023(7)
C9 0.0124(8) 0.0125(9) 0.0154(8) -0.0029(7) 0.0012(7) -0.0007(7)
C16 0.0174(9) 0.0210(10) 0.0206(9) -0.0014(8) 0.0002(7) 0.0046(8)

loop_
_atom_type_symbol
_atom_type_description
_atom_type_scat_dispersion_real
_atom_type_scat_dispersion_imag
_atom_type_scat_source
C C 0.0033 0.0016 'International Tables Vol C Tables 4.2.6.8 and 6.1.1.4'
H H 0.0000 0.0000 'International Tables Vol C Tables 4.2.6.8 and 6.1.1.4'
N N 0.0061 0.0033 'International Tables Vol C Tables 4.2.6.8 and 6.1.1.4'
O O 0.0106 0.0060 'International Tables Vol C Tables 4.2.6.8 and 6.1.1.4'
F F 0.0171 0.0103 'International Tables Vol C Tables 4.2.6.8 and 6.1.1.4'
S S 0.1246 0.1234 'International Tables Vol C Tables 4.2.6.8 and 6.1.1.4'

loop_
_geom_angle_atom_site_label_1
_geom_angle_atom_site_label_2
_geom_angle_atom_site_label_3
_geom_angle
O4 S1 O6 111.19(8)
O4 S1 C7 103.25(8)
O5 S1 O4 114.29(8)
O5 S1 O6 112.18(7)
O5 S1 C7 107.39(8)
O6 S1 C7 107.88(8)
C1 O2 C5 115.47(14)
C3 O3 H3 109.5
H1A N1 H1B 109.5
H1A N1 H1C 109.5
H1B N1 H1C 109.5
C2 N1 H1A 109.5
C2 N1 H1B 109.5
C2 N1 H1C 109.5
H6A C6 H6B 109.5
H6A C6 H6C 109.5
H6B C6 H6C 109.5
C3 C6 H6A 109.5
C3 C6 H6B 109.5
C3 C6 H6C 109.5
O3 C3 C6 107.13(13)
O3 C3 C2 109.02(14)
O3 C3 C4 109.96(14)
C6 C3 C2 112.55(15)
C6 C3 C4 109.49(15)
C4 C3 C2 108.67(13)
N1 C2 C3 109.94(13)
N1 C2 H2 107.5
N1 C2 C1 110.22(14)
C3 C2 H2 107.5
C1 C2 C3 113.91(15)
C1 C2 H2 107.5
O2 C1 C2 111.77(14)
O1 C1 O2 125.74(16)
O1 C1 C2 122.48(16)
O2 C5 H5A 109.5
O2 C5 H5B 109.5
O2 C5 H5C 109.5
H5A C5 H5B 109.5
H5A C5 H5C 109.5
H5B C5 H5C 109.5
F1 C4 F2 105.76(15)
F1 C4 C3 109.88(15)
F1 C4 H4 110.5
F2 C4 C3 109.45(14)
F2 C4 H4 110.5
C3 C4 H4 110.5
H15A C15 H15B 109.5
H15A C15 H15C 109.5
H15B C15 H15C 109.5
C14 C15 H15A 109.5
C14 C15 H15B 109.5
C14 C15 H15C 109.5
C15 C14 C8 113.93(15)
C15 C14 C11 113.20(15)
C15 C14 C16 107.79(15)
C11 C14 C8 93.91(13)
C16 C14 C8 113.15(14)
C16 C14 C11 114.59(14)
C7 C8 C14 115.64(14)
C7 C8 C13 118.93(15)
C7 C8 C9 113.32(14)
C13 C8 C14 102.13(13)
C9 C8 C14 99.43(13)
C9 C8 C13 104.96(13)
S1 C7 H7A 107.9
S1 C7 H7B 107.9
C8 C7 S1 117.64(12)
C8 C7 H7A 107.9
C8 C7 H7B 107.9
H7A C7 H7B 107.2
C14 C11 H11 114.6
C12 C11 C14 102.23(13)
C12 C11 H11 114.6
C10 C11 C14 102.77(14)
C10 C11 H11 114.6
C10 C11 C12 106.48(16)
C11 C12 H12A 111.1
C11 C12 H12B 111.1
C11 C12 C13 103.21(14)
H12A C12 H12B 109.1
C13 C12 H12A 111.1
C13 C12 H12B 111.1
C8 C13 C12 103.94(14)
C8 C13 H13A 111.0
C8 C13 H13B 111.0
C12 C13 H13A 111.0
C12 C13 H13B 111.0
H13A C13 H13B 109.0
C11 C10 H10A 111.4
C11 C10 H10B 111.4
H10A C10 H10B 109.2
C9 C10 C11 101.99(14)
C9 C10 H10A 111.4
C9 C10 H10B 111.4
O7 C9 C8 127.24(15)
O7 C9 C10 126.17(16)
C10 C9 C8 106.55(14)
C14 C16 H16A 109.5
C14 C16 H16B 109.5
C14 C16 H16C 109.5
H16A C16 H16B 109.5
H16A C16 H16C 109.5
H16B C16 H16C 109.5

loop_
_geom_bond_atom_site_label_1
_geom_bond_atom_site_label_2
_geom_bond_distance
S1 O4 1.4585(12)
S1 O5 1.4523(13)
S1 O6 1.4704(13)
S1 C7 1.7852(17)
F1 C4 1.361(2)
F2 C4 1.369(2)
O2 C1 1.326(2)
O2 C5 1.453(2)
O1 C1 1.202(2)
O3 H3 0.84
O3 C3 1.409(2)
O7 C9 1.209(2)
N1 H1A 0.91
N1 H1B 0.91
N1 H1C 0.91
N1 C2 1.482(2)
C6 H6A 0.98
C6 H6B 0.98
C6 H6C 0.98
C6 C3 1.524(2)
C3 C2 1.556(2)
C3 C4 1.529(3)
C2 H2 1.0
C2 C1 1.529(2)
C5 H5A 0.98
C5 H5B 0.98
C5 H5C 0.98
C4 H4 1.0
C15 H15A 0.98
C15 H15B 0.98
C15 H15C 0.98
C15 C14 1.523(3)
C14 C8 1.568(2)
C14 C11 1.555(3)
C14 C16 1.535(3)
C8 C7 1.523(2)
C8 C13 1.550(2)
C8 C9 1.531(2)
C7 H7A 0.99
C7 H7B 0.99
C11 H11 1.0
C11 C12 1.545(2)
C11 C10 1.531(3)
C12 H12A 0.99
C12 H12B 0.99
C12 C13 1.555(2)
C13 H13A 0.99
C13 H13B 0.99
C10 H10A 0.99
C10 H10B 0.99
C10 C9 1.527(2)
C16 H16A 0.98
C16 H16B 0.98
C16 H16C 0.98

loop_
_geom_hbond_atom_site_label_D
_geom_hbond_atom_site_label_H
_geom_hbond_atom_site_label_A
_geom_hbond_site_symmetry_A
_geom_hbond_distance_DH
_geom_hbond_distance_HA
_geom_hbond_distance_DA
_geom_hbond_angle_DHA
O3 H3 O6 1_455 0.84 1.97 2.7864(18) 163.9
N1 H1A O4 2_456 0.91 1.97 2.7435(19) 142.1
N1 H1B O5 1_455 0.91 2.13 2.8036(19) 130.1
N1 H1B O7 . 0.91 2.33 2.9909(18) 129.1
N1 H1C O6 . 0.91 1.97 2.8192(19) 155.5
